data_7116408
loop_
_publ_author_name
'T. Arnold'
'H. Braunschweig'
'W. C. Ewing'
'T. Kramer'
'J. Mies'
'J. K. Schuster'

_publ_section_title
;
 Beryllium bis(diazaborolyl): old neighbors finally shake hands
;
_journal_name_full Chem.Commun.
_journal_page_first 737
_journal_paper_doi 10.1039/C4cc08519A
_journal_volume 51
_journal_year 2015
_chemical_formula_moiety 'C57 H80 B2 Be N6, C6 H6'
_chemical_formula_sum 'C63 H86 B2 Be N6'
_chemical_formula_weight 958.01
_chemical_name_common
;
?
;
_chemical_name_systematic
;
?
;
_space_group_IT_number 4
_symmetry_cell_setting monoclinic
_symmetry_space_group_name_Hall 'P 2yb'
_symmetry_space_group_name_H-M 'P 1 21 1'
_atom_sites_solution_hydrogens geom
_atom_sites_solution_primary direct
_atom_sites_solution_secondary difmap
_audit_creation_method SHELXL-97
_cell_angle_alpha 90.00
_cell_angle_beta 114.9190(19)
_cell_angle_gamma 90.00
_cell_formula_units_Z 2
_cell_length_a 12.3713(7)
_cell_length_b 20.3783(11)
_cell_length_c 12.4856(7)
_cell_measurement_reflns_used 7283
_cell_measurement_temperature 103(2)
_cell_measurement_theta_max 22.63
_cell_measurement_theta_min 2.70
_cell_volume 2854.7(3)
_computing_cell_refinement 'Saint+ ver. 7.68A (Bruker AXS)'
_computing_data_collection 'APEX2 ver. 2010.3 (Bruker AXS)'
_computing_data_reduction 'Saint+ ver. 7.68A (Bruker AXS)'
_computing_molecular_graphics 'XP ver. 5.1 (Bruker AXS, 1998)'
_computing_publication_material 'SHELXL-97 (Sheldrick, 2008)'
_computing_structure_refinement 'SHELXL-97 (Sheldrick, 1997)'
_computing_structure_solution 'SHELXS-97 (Sheldrick, 1990)'
_diffrn_ambient_temperature 103(2)
_diffrn_detector_area_resol_mean 8.333
_diffrn_measured_fraction_theta_full 1.000
_diffrn_measured_fraction_theta_max 0.997
_diffrn_measurement_device_type 'Bruker X8-APEX II'
_diffrn_measurement_method '\f and \w scans'
_diffrn_radiation_monochromator 'multi-layer mirror'
_diffrn_radiation_source 'rotating anode'
_diffrn_radiation_type MoK\a
_diffrn_radiation_wavelength 0.71073
_diffrn_reflns_av_R_equivalents 0.0621
_diffrn_reflns_av_sigmaI/netI 0.0723
_diffrn_reflns_limit_h_max 15
_diffrn_reflns_limit_h_min -15
_diffrn_reflns_limit_k_max 25
_diffrn_reflns_limit_k_min -25
_diffrn_reflns_limit_l_max 15
_diffrn_reflns_limit_l_min -15
_diffrn_reflns_number 40718
_diffrn_reflns_theta_full 26.00
_diffrn_reflns_theta_max 26.80
_diffrn_reflns_theta_min 1.80
_exptl_absorpt_coefficient_mu 0.064
_exptl_absorpt_correction_T_max 0.7454
_exptl_absorpt_correction_T_min 0.6163
_exptl_absorpt_correction_type multi-scan
_exptl_absorpt_process_details 'Sadabs 2008/1 (Bruker 2008)'
_exptl_crystal_colour colourless
_exptl_crystal_density_diffrn 1.115
_exptl_crystal_density_method 'not measured'
_exptl_crystal_description block
_exptl_crystal_F_000 1040
_exptl_crystal_size_max 0.25
_exptl_crystal_size_mid 0.13
_exptl_crystal_size_min 0.10
_refine_diff_density_max 0.192
_refine_diff_density_min -0.213
_refine_diff_density_rms 0.041
_refine_ls_abs_structure_details 'Flack H D (1983), Acta Cryst. A39, 876-881'
_refine_ls_abs_structure_Flack 0.9(15)
_refine_ls_extinction_method none
_refine_ls_goodness_of_fit_ref 1.032
_refine_ls_hydrogen_treatment constr
_refine_ls_matrix_type full
_refine_ls_number_parameters 667
_refine_ls_number_reflns 12169
_refine_ls_number_restraints 1
_refine_ls_restrained_S_all 1.032
_refine_ls_R_factor_all 0.0663
_refine_ls_R_factor_gt 0.0469
_refine_ls_shift/su_max 0.000
_refine_ls_shift/su_mean 0.000
_refine_ls_structure_factor_coef Fsqd
_refine_ls_weighting_details 'calc w=1/[\s^2^(Fo^2^)+(0.0416P)^2^+0.0147P] where P=(Fo^2^+2Fc^2^)/3'
_refine_ls_weighting_scheme calc
_refine_ls_wR_factor_gt 0.0929
_refine_ls_wR_factor_ref 0.1025
_reflns_number_gt 9758
_reflns_number_total 12169
_reflns_threshold_expression >2sigma(I)
_cod_data_source_file c4cc08519a2.cif
_cod_data_source_block 2
_cod_original_sg_symbol_H-M P2(1)
_cod_database_code 7116408

loop_
_symmetry_equiv_pos_as_xyz
'x, y, z'
'-x, y+1/2, -z'

loop_
_atom_site_label
_atom_site_type_symbol
_atom_site_fract_x
_atom_site_fract_y
_atom_site_fract_z
_atom_site_U_iso_or_equiv
_atom_site_adp_type
_atom_site_occupancy
_atom_site_symmetry_multiplicity
_atom_site_calc_flag
_atom_site_refinement_flags
Be1 Be 0.2834(2) 0.49112(12) 0.3788(2) 0.0165(5) Uani 1 1 d .
C1 C 0.37984(18) 0.43462(10) 0.35306(18) 0.0185(4) Uani 1 1 d .
N2 N 0.40175(16) 0.42518(8) 0.25673(16) 0.0223(4) Uani 1 1 d .
C3 C 0.4791(2) 0.37323(11) 0.2729(2) 0.0304(6) Uani 1 1 d .
H3 H 0.5080 0.3576 0.2181 0.037 Uiso 1 1 calc R
C4 C 0.5053(2) 0.34925(11) 0.3809(2) 0.0316(6) Uani 1 1 d .
H4 H 0.5559 0.3131 0.4174 0.038 Uiso 1 1 calc R
N5 N 0.44463(16) 0.38723(8) 0.42906(16) 0.0233(4) Uani 1 1 d .
C6 C 0.3580(2) 0.46932(11) 0.15556(19) 0.0288(5) Uani 1 1 d .
H6A H 0.3453 0.4447 0.0839 0.043 Uiso 1 1 calc R
H6B H 0.4167 0.5041 0.1675 0.043 Uiso 1 1 calc R
H6C H 0.2825 0.4889 0.1472 0.043 Uiso 1 1 calc R
C7 C 0.4499(2) 0.38033(11) 0.5474(2) 0.0310(5) Uani 1 1 d .
H7A H 0.5325 0.3721 0.6038 0.046 Uiso 1 1 calc R
H7B H 0.3997 0.3435 0.5488 0.046 Uiso 1 1 calc R
H7C H 0.4212 0.4208 0.5692 0.046 Uiso 1 1 calc R
B11 B 0.1190(2) 0.46116(10) 0.31456(19) 0.0155(5) Uani 1 1 d .
N12 N 0.00948(14) 0.48780(7) 0.22026(13) 0.0145(3) Uani 1 1 d .
C13 C -0.09006(18) 0.45482(9) 0.21915(17) 0.0179(4) Uani 1 1 d .
H13 H -0.1705 0.4644 0.1676 0.021 Uiso 1 1 calc R
C14 C -0.05537(18) 0.40791(9) 0.30113(17) 0.0169(4) Uani 1 1 d .
H14 H -0.1068 0.3791 0.3176 0.020 Uiso 1 1 calc R
N15 N 0.06932(14) 0.40789(7) 0.35903(13) 0.0140(3) Uani 1 1 d .
C16 C -0.00335(17) 0.52354(10) 0.11565(17) 0.0164(4) Uani 1 1 d .
C17 C -0.01285(17) 0.59224(9) 0.11209(17) 0.0169(4) Uani 1 1 d .
C18 C -0.02628(18) 0.62412(10) 0.00804(17) 0.0200(5) Uani 1 1 d .
H18 H -0.0335 0.6706 0.0037 0.024 Uiso 1 1 calc R
C19 C -0.02934(18) 0.58974(10) -0.08845(18) 0.0210(5) Uani 1 1 d .
H19 H -0.0367 0.6125 -0.1576 0.025 Uiso 1 1 calc R
C20 C -0.02169(19) 0.52203(11) -0.08381(18) 0.0227(5) Uani 1 1 d .
H20 H -0.0243 0.4985 -0.1506 0.027 Uiso 1 1 calc R
C21 C -0.01023(18) 0.48775(10) 0.01640(17) 0.0183(4) Uani 1 1 d .
C22 C -0.01377(18) 0.63242(10) 0.21331(18) 0.0198(4) Uani 1 1 d .
H22 H -0.0056 0.6017 0.2788 0.024 Uiso 1 1 calc R
C23 C 0.0908(2) 0.68067(10) 0.26004(19) 0.0269(5) Uani 1 1 d .
H23A H 0.0841 0.7085 0.3210 0.040 Uiso 1 1 calc R
H23B H 0.0892 0.7082 0.1951 0.040 Uiso 1 1 calc R
H23C H 0.1659 0.6562 0.2940 0.040 Uiso 1 1 calc R
C24 C -0.1309(2) 0.66980(11) 0.1770(2) 0.0302(5) Uani 1 1 d .
H24A H -0.1341 0.6899 0.2469 0.045 Uiso 1 1 calc R
H24B H -0.1979 0.6394 0.1406 0.045 Uiso 1 1 calc R
H24C H -0.1359 0.7041 0.1201 0.045 Uiso 1 1 calc R
C25 C -0.01201(19) 0.41300(10) 0.01310(18) 0.0207(5) Uani 1 1 d .
H25 H 0.0021 0.3970 0.0936 0.025 Uiso 1 1 calc R
C26 C 0.0845(2) 0.38350(11) -0.0183(2) 0.0302(5) Uani 1 1 d .
H26A H 0.0740 0.3358 -0.0265 0.045 Uiso 1 1 calc R
H26B H 0.1632 0.3935 0.0445 0.045 Uiso 1 1 calc R
H26C H 0.0783 0.4023 -0.0929 0.045 Uiso 1 1 calc R
C27 C -0.1345(2) 0.38832(11) -0.0734(2) 0.0300(5) Uani 1 1 d .
H27A H -0.1352 0.3402 -0.0727 0.045 Uiso 1 1 calc R
H27B H -0.1511 0.4039 -0.1531 0.045 Uiso 1 1 calc R
H27C H -0.1955 0.4050 -0.0498 0.045 Uiso 1 1 calc R
C28 C 0.13004(17) 0.35296(9) 0.43366(17) 0.0162(4) Uani 1 1 d .
C29 C 0.16880(18) 0.30054(9) 0.38526(18) 0.0175(4) Uani 1 1 d .
C30 C 0.22596(19) 0.24797(10) 0.45792(19) 0.0214(5) Uani 1 1 d .
H30 H 0.2521 0.2123 0.4259 0.026 Uiso 1 1 calc R
C31 C 0.24591(19) 0.24606(10) 0.57576(19) 0.0228(5) Uani 1 1 d .
H31 H 0.2875 0.2103 0.6245 0.027 Uiso 1 1 calc R
C32 C 0.20453(18) 0.29678(10) 0.62084(18) 0.0216(5) Uani 1 1 d .
H32 H 0.2166 0.2953 0.7011 0.026 Uiso 1 1 calc R
C33 C 0.14494(19) 0.35061(10) 0.55110(18) 0.0202(4) Uani 1 1 d .
C34 C 0.14247(18) 0.29765(10) 0.25497(18) 0.0207(5) Uani 1 1 d .
H34 H 0.1455 0.3435 0.2276 0.025 Uiso 1 1 calc R
C35 C 0.2312(2) 0.25593(11) 0.2277(2) 0.0267(5) Uani 1 1 d .
H35A H 0.2177 0.2627 0.1453 0.040 Uiso 1 1 calc R
H35B H 0.2197 0.2095 0.2404 0.040 Uiso 1 1 calc R
H35C H 0.3127 0.2690 0.2800 0.040 Uiso 1 1 calc R
C36 C 0.01639(19) 0.27119(10) 0.18419(19) 0.0251(5) Uani 1 1 d .
H36A H 0.0000 0.2692 0.1003 0.038 Uiso 1 1 calc R
H36B H -0.0414 0.3003 0.1947 0.038 Uiso 1 1 calc R
H36C H 0.0099 0.2271 0.2122 0.038 Uiso 1 1 calc R
C37 C 0.0934(2) 0.40234(10) 0.60370(19) 0.0271(5) Uani 1 1 d .
H37 H 0.0592 0.4384 0.5445 0.033 Uiso 1 1 calc R
C38 C 0.1879(2) 0.43162(12) 0.7158(2) 0.0365(6) Uani 1 1 d .
H38A H 0.1515 0.4648 0.7470 0.055 Uiso 1 1 calc R
H38B H 0.2503 0.4521 0.6982 0.055 Uiso 1 1 calc R
H38C H 0.2230 0.3969 0.7747 0.055 Uiso 1 1 calc R
C39 C -0.0075(2) 0.37264(12) 0.6293(2) 0.0341(6) Uani 1 1 d .
H39A H -0.0402 0.4064 0.6633 0.051 Uiso 1 1 calc R
H39B H 0.0239 0.3363 0.6853 0.051 Uiso 1 1 calc R
H39C H -0.0706 0.3563 0.5556 0.051 Uiso 1 1 calc R
B41 B 0.36263(19) 0.56990(10) 0.46564(19) 0.0136(5) Uani 1 1 d .
N42 N 0.43911(14) 0.61277(7) 0.43231(13) 0.0139(3) Uani 1 1 d .
C43 C 0.46743(17) 0.67033(9) 0.49956(16) 0.0159(4) Uani 1 1 d .
H43 H 0.5130 0.7058 0.4912 0.019 Uiso 1 1 calc R
C44 C 0.41948(18) 0.66711(9) 0.57794(17) 0.0170(4) Uani 1 1 d .
H44 H 0.4273 0.6998 0.6350 0.020 Uiso 1 1 calc R
N45 N 0.35625(14) 0.60825(7) 0.56260(13) 0.0139(3) Uani 1 1 d .
C46 C 0.49673(17) 0.60132(9) 0.35472(16) 0.0150(4) Uani 1 1 d .
C47 C 0.59318(17) 0.55707(9) 0.39054(17) 0.0177(4) Uani 1 1 d .
C48 C 0.64847(18) 0.54704(10) 0.31468(18) 0.0215(5) Uani 1 1 d .
H48 H 0.7125 0.5167 0.3363 0.026 Uiso 1 1 calc R
C49 C 0.61162(19) 0.58043(10) 0.20876(18) 0.0235(5) Uani 1 1 d .
H49 H 0.6492 0.5723 0.1576 0.028 Uiso 1 1 calc R
C50 C 0.52018(19) 0.62562(10) 0.17725(17) 0.0213(5) Uani 1 1 d .
H50 H 0.4967 0.6492 0.1053 0.026 Uiso 1 1 calc R
C51 C 0.46181(18) 0.63711(9) 0.24998(17) 0.0173(4) Uani 1 1 d .
C52 C 0.64216(18) 0.52371(10) 0.51088(17) 0.0193(4) Uani 1 1 d .
H52 H 0.5730 0.5085 0.5261 0.023 Uiso 1 1 calc R
C53 C 0.7209(2) 0.46463(10) 0.5211(2) 0.0282(5) Uani 1 1 d .
H53A H 0.7366 0.4411 0.5946 0.042 Uiso 1 1 calc R
H53B H 0.7965 0.4794 0.5215 0.042 Uiso 1 1 calc R
H53C H 0.6804 0.4353 0.4537 0.042 Uiso 1 1 calc R
C54 C 0.71438(18) 0.57271(10) 0.60850(17) 0.0224(5) Uani 1 1 d .
H54A H 0.7479 0.5501 0.6849 0.034 Uiso 1 1 calc R
H54B H 0.6621 0.6083 0.6107 0.034 Uiso 1 1 calc R
H54C H 0.7792 0.5909 0.5921 0.034 Uiso 1 1 calc R
C55 C 0.36550(19) 0.68937(9) 0.21343(18) 0.0191(4) Uani 1 1 d .
H55 H 0.3299 0.6893 0.2720 0.023 Uiso 1 1 calc R
C56 C 0.26621(19) 0.67629(10) 0.09179(18) 0.0240(5) Uani 1 1 d .
H56A H 0.2062 0.7111 0.0719 0.036 Uiso 1 1 calc R
H56B H 0.2291 0.6338 0.0921 0.036 Uiso 1 1 calc R
H56C H 0.2994 0.6755 0.0330 0.036 Uiso 1 1 calc R
C57 C 0.4207(2) 0.75726(10) 0.2165(2) 0.0274(5) Uani 1 1 d .
H57A H 0.3595 0.7911 0.1997 0.041 Uiso 1 1 calc R
H57B H 0.4527 0.7591 0.1569 0.041 Uiso 1 1 calc R
H57C H 0.4852 0.7648 0.2949 0.041 Uiso 1 1 calc R
C58 C 0.32569(18) 0.59126(9) 0.65859(17) 0.0152(4) Uani 1 1 d .
C59 C 0.21388(18) 0.60775(9) 0.65481(17) 0.0184(4) Uani 1 1 d .
C60 C 0.19512(19) 0.59894(10) 0.75693(18) 0.0231(5) Uani 1 1 d .
H60 H 0.1202 0.6104 0.7559 0.028 Uiso 1 1 calc R
C61 C 0.2835(2) 0.57391(10) 0.85927(18) 0.0235(5) Uani 1 1 d .
H61 H 0.2693 0.5686 0.9279 0.028 Uiso 1 1 calc R
C62 C 0.39180(19) 0.55682(10) 0.86156(17) 0.0204(4) Uani 1 1 d .
H62 H 0.4517 0.5390 0.9318 0.024 Uiso 1 1 calc R
C63 C 0.41556(18) 0.56515(9) 0.76264(17) 0.0175(4) Uani 1 1 d .
C64 C 0.11588(18) 0.63662(10) 0.54527(18) 0.0211(5) Uani 1 1 d .
H64 H 0.1407 0.6323 0.4790 0.025 Uiso 1 1 calc R
C65 C -0.0018(2) 0.60013(13) 0.5099(2) 0.0348(6) Uani 1 1 d .
H65A H -0.0628 0.6204 0.4390 0.052 Uiso 1 1 calc R
H65B H -0.0269 0.6024 0.5745 0.052 Uiso 1 1 calc R
H65C H 0.0086 0.5541 0.4934 0.052 Uiso 1 1 calc R
C66 C 0.1009(2) 0.70963(11) 0.5631(2) 0.0341(6) Uani 1 1 d .
H66A H 0.0376 0.7278 0.4915 0.051 Uiso 1 1 calc R
H66B H 0.1759 0.7326 0.5795 0.051 Uiso 1 1 calc R
H66C H 0.0798 0.7154 0.6299 0.051 Uiso 1 1 calc R
C67 C 0.53828(18) 0.54754(10) 0.77121(18) 0.0210(5) Uani 1 1 d .
H67 H 0.5355 0.5503 0.6901 0.025 Uiso 1 1 calc R
C68 C 0.5747(2) 0.47787(11) 0.8167(2) 0.0347(6) Uani 1 1 d .
H68A H 0.6428 0.4643 0.8012 0.052 Uiso 1 1 calc R
H68B H 0.5077 0.4480 0.7762 0.052 Uiso 1 1 calc R
H68C H 0.5971 0.4766 0.9019 0.052 Uiso 1 1 calc R
C69 C 0.6323(2) 0.59622(13) 0.8502(2) 0.0350(6) Uani 1 1 d .
H69A H 0.7113 0.5823 0.8584 0.053 Uiso 1 1 calc R
H69B H 0.6313 0.5975 0.9282 0.053 Uiso 1 1 calc R
H69C H 0.6146 0.6400 0.8145 0.053 Uiso 1 1 calc R
C91 C 0.4821(2) 0.35733(12) -0.0156(2) 0.0332(6) Uani 1 1 d .
H91 H 0.4532 0.3965 -0.0597 0.040 Uiso 1 1 calc R
C92 C 0.6029(2) 0.34946(12) 0.0523(2) 0.0346(6) Uani 1 1 d .
H92 H 0.6571 0.3832 0.0555 0.041 Uiso 1 1 calc R
C93 C 0.6448(2) 0.29174(12) 0.1160(2) 0.0338(6) Uani 1 1 d .
H93 H 0.7277 0.2860 0.1628 0.041 Uiso 1 1 calc R
C94 C 0.5653(2) 0.24258(11) 0.1113(2) 0.0311(6) Uani 1 1 d .
H94 H 0.5936 0.2031 0.1546 0.037 Uiso 1 1 calc R
C95 C 0.4453(2) 0.25130(11) 0.0435(2) 0.0316(6) Uani 1 1 d .
H95 H 0.3907 0.2177 0.0400 0.038 Uiso 1 1 calc R
C96 C 0.4039(2) 0.30863(12) -0.0194(2) 0.0323(6) Uani 1 1 d .
H96 H 0.3208 0.3144 -0.0655 0.039 Uiso 1 1 calc R

loop_
_atom_site_aniso_label
_atom_site_aniso_U_11
_atom_site_aniso_U_22
_atom_site_aniso_U_33
_atom_site_aniso_U_23
_atom_site_aniso_U_13
_atom_site_aniso_U_12
Be1 0.0198(15) 0.0164(12) 0.0133(13) 0.0025(10) 0.0070(11) 0.0016(10)
C1 0.0168(11) 0.0168(10) 0.0198(11) -0.0045(9) 0.0058(9) -0.0067(8)
N2 0.0237(11) 0.0193(9) 0.0258(10) -0.0063(8) 0.0124(8) -0.0020(7)
C3 0.0268(13) 0.0253(12) 0.0439(15) -0.0164(11) 0.0195(11) -0.0039(10)
C4 0.0239(13) 0.0179(11) 0.0543(17) -0.0058(11) 0.0179(12) 0.0035(10)
N5 0.0220(10) 0.0165(9) 0.0310(11) 0.0013(8) 0.0108(8) 0.0012(7)
C6 0.0341(14) 0.0331(13) 0.0217(12) -0.0065(10) 0.0141(10) -0.0068(10)
C7 0.0313(14) 0.0281(12) 0.0310(13) 0.0095(10) 0.0107(11) 0.0002(10)
B11 0.0188(13) 0.0151(11) 0.0137(11) -0.0012(9) 0.0079(9) 0.0038(9)
N12 0.0142(9) 0.0138(8) 0.0151(8) 0.0026(7) 0.0058(7) -0.0001(7)
C13 0.0139(11) 0.0191(10) 0.0185(11) -0.0004(9) 0.0047(8) 0.0020(8)
C14 0.0153(11) 0.0164(10) 0.0196(11) -0.0023(9) 0.0080(9) 0.0002(8)
N15 0.0122(9) 0.0148(8) 0.0139(8) 0.0003(7) 0.0044(7) 0.0016(7)
C16 0.0129(11) 0.0197(10) 0.0138(10) 0.0014(8) 0.0029(8) -0.0001(8)
C17 0.0131(10) 0.0196(10) 0.0178(10) 0.0031(8) 0.0062(8) 0.0009(8)
C18 0.0190(12) 0.0193(11) 0.0203(11) 0.0051(9) 0.0070(9) -0.0010(8)
C19 0.0186(11) 0.0262(11) 0.0158(11) 0.0040(9) 0.0049(9) -0.0003(9)
C20 0.0239(12) 0.0275(11) 0.0159(11) -0.0008(9) 0.0075(9) -0.0002(9)
C21 0.0136(11) 0.0213(10) 0.0187(11) -0.0001(9) 0.0055(8) 0.0013(8)
C22 0.0227(12) 0.0178(10) 0.0209(11) 0.0031(9) 0.0111(9) 0.0009(8)
C23 0.0287(13) 0.0262(12) 0.0255(12) -0.0028(10) 0.0110(10) -0.0042(10)
C24 0.0272(13) 0.0315(13) 0.0361(14) -0.0023(11) 0.0173(11) 0.0042(11)
C25 0.0224(12) 0.0198(10) 0.0165(11) -0.0003(9) 0.0049(9) 0.0020(9)
C26 0.0316(14) 0.0283(12) 0.0343(14) -0.0053(10) 0.0173(11) -0.0001(10)
C27 0.0249(13) 0.0264(12) 0.0300(13) -0.0012(10) 0.0032(10) -0.0021(10)
C28 0.0119(10) 0.0133(9) 0.0209(11) 0.0047(8) 0.0045(8) 0.0002(8)
C29 0.0156(11) 0.0157(10) 0.0217(11) 0.0015(9) 0.0082(9) -0.0006(8)
C30 0.0200(12) 0.0141(10) 0.0306(12) 0.0014(9) 0.0112(10) 0.0010(8)
C31 0.0184(12) 0.0174(10) 0.0285(12) 0.0081(9) 0.0058(10) 0.0026(9)
C32 0.0237(12) 0.0201(10) 0.0200(11) 0.0053(9) 0.0081(9) -0.0009(9)
C33 0.0215(12) 0.0164(10) 0.0214(11) 0.0014(9) 0.0079(9) -0.0003(9)
C34 0.0202(12) 0.0170(10) 0.0240(11) -0.0010(9) 0.0086(9) 0.0017(9)
C35 0.0257(13) 0.0242(11) 0.0304(13) -0.0040(10) 0.0123(10) 0.0022(9)
C36 0.0238(13) 0.0219(11) 0.0271(12) -0.0046(9) 0.0083(10) 0.0018(9)
C37 0.0408(15) 0.0191(11) 0.0200(11) 0.0016(9) 0.0113(10) 0.0055(10)
C38 0.0475(17) 0.0298(13) 0.0329(14) -0.0065(11) 0.0176(13) -0.0085(12)
C39 0.0282(14) 0.0371(14) 0.0377(14) -0.0077(11) 0.0148(11) 0.0060(11)
B41 0.0122(12) 0.0157(11) 0.0128(11) 0.0032(9) 0.0050(9) 0.0045(9)
N42 0.0160(9) 0.0136(8) 0.0130(8) -0.0009(6) 0.0070(7) -0.0003(6)
C43 0.0183(11) 0.0129(9) 0.0161(10) -0.0022(8) 0.0069(9) -0.0035(8)
C44 0.0249(12) 0.0119(9) 0.0146(10) -0.0026(8) 0.0088(9) -0.0011(8)
N45 0.0154(9) 0.0124(8) 0.0132(8) 0.0002(6) 0.0053(7) -0.0004(6)
C46 0.0132(10) 0.0168(10) 0.0160(10) -0.0032(8) 0.0072(8) -0.0045(8)
C47 0.0174(11) 0.0181(10) 0.0196(10) -0.0027(9) 0.0098(9) -0.0044(9)
C48 0.0175(11) 0.0233(11) 0.0258(12) -0.0046(9) 0.0110(9) -0.0003(9)
C49 0.0228(12) 0.0296(12) 0.0252(12) -0.0030(10) 0.0172(10) -0.0014(9)
C50 0.0254(12) 0.0250(11) 0.0160(11) 0.0003(9) 0.0112(9) -0.0043(9)
C51 0.0177(11) 0.0176(10) 0.0153(10) -0.0019(8) 0.0057(9) -0.0049(8)
C52 0.0171(11) 0.0176(10) 0.0220(11) 0.0016(9) 0.0071(9) 0.0007(8)
C53 0.0255(13) 0.0249(12) 0.0319(13) 0.0027(10) 0.0098(10) 0.0033(10)
C54 0.0173(11) 0.0262(12) 0.0207(11) 0.0015(9) 0.0050(9) -0.0024(9)
C55 0.0228(12) 0.0196(10) 0.0168(11) 0.0006(8) 0.0104(9) -0.0001(8)
C56 0.0225(12) 0.0280(12) 0.0198(11) 0.0001(10) 0.0072(9) 0.0022(9)
C57 0.0293(14) 0.0204(11) 0.0270(12) 0.0030(10) 0.0062(10) 0.0011(9)
C58 0.0201(11) 0.0118(9) 0.0163(10) -0.0021(8) 0.0102(8) -0.0028(8)
C59 0.0230(12) 0.0142(10) 0.0207(11) -0.0028(8) 0.0117(9) -0.0017(8)
C60 0.0230(12) 0.0262(11) 0.0255(12) -0.0008(9) 0.0154(10) 0.0006(9)
C61 0.0344(14) 0.0242(11) 0.0179(11) -0.0010(9) 0.0170(10) -0.0039(10)
C62 0.0265(12) 0.0195(10) 0.0147(10) 0.0010(9) 0.0083(9) -0.0019(9)
C63 0.0225(12) 0.0145(10) 0.0166(10) -0.0026(8) 0.0093(9) -0.0039(8)
C64 0.0184(12) 0.0260(11) 0.0216(11) 0.0050(9) 0.0113(9) 0.0057(9)
C65 0.0242(13) 0.0461(15) 0.0342(14) 0.0067(12) 0.0123(11) 0.0016(11)
C66 0.0391(15) 0.0308(13) 0.0330(14) 0.0056(11) 0.0157(12) 0.0147(11)
C67 0.0204(12) 0.0255(11) 0.0170(10) 0.0021(9) 0.0077(9) 0.0025(9)
C68 0.0338(15) 0.0373(14) 0.0347(14) 0.0106(12) 0.0160(11) 0.0136(11)
C69 0.0256(14) 0.0497(15) 0.0259(13) -0.0084(11) 0.0072(10) -0.0081(11)
C91 0.0427(16) 0.0322(13) 0.0319(14) 0.0062(11) 0.0227(12) 0.0043(12)
C92 0.0404(16) 0.0317(13) 0.0405(15) -0.0036(12) 0.0257(13) -0.0085(11)
C93 0.0303(14) 0.0457(15) 0.0271(13) -0.0056(11) 0.0136(11) 0.0077(12)
C94 0.0494(17) 0.0234(12) 0.0234(12) 0.0009(10) 0.0183(12) 0.0059(11)
C95 0.0429(16) 0.0260(12) 0.0274(13) -0.0066(10) 0.0164(12) -0.0074(11)
C96 0.0319(15) 0.0403(14) 0.0245(13) -0.0001(11) 0.0116(11) 0.0000(11)

loop_
_atom_type_symbol
_atom_type_description
_atom_type_scat_dispersion_real
_atom_type_scat_dispersion_imag
_atom_type_scat_source
C C 0.0033 0.0016 'International Tables Vol C Tables 4.2.6.8 and 6.1.1.4'
H H 0.0000 0.0000 'International Tables Vol C Tables 4.2.6.8 and 6.1.1.4'
Be Be 0.0005 0.0002 'International Tables Vol C Tables 4.2.6.8 and 6.1.1.4'
B B 0.0013 0.0007 'International Tables Vol C Tables 4.2.6.8 and 6.1.1.4'
N N 0.0061 0.0033 'International Tables Vol C Tables 4.2.6.8 and 6.1.1.4'

loop_
_geom_angle_atom_site_label_1
_geom_angle_atom_site_label_2
_geom_angle_atom_site_label_3
_geom_angle
C1 Be1 B11 112.73(16)
C1 Be1 B41 114.45(16)
B11 Be1 B41 132.82(16)
N2 C1 N5 103.90(17)
N2 C1 Be1 130.69(17)
N5 C1 Be1 125.31(17)
C1 N2 C3 111.40(18)
C1 N2 C6 122.84(17)
C3 N2 C6 125.46(18)
C4 C3 N2 106.50(19)
C4 C3 H3 126.7
N2 C3 H3 126.7
C3 C4 N5 106.8(2)
C3 C4 H4 126.6
N5 C4 H4 126.6
C1 N5 C4 111.39(19)
C1 N5 C7 122.64(17)
C4 N5 C7 125.95(19)
N2 C6 H6A 109.5
N2 C6 H6B 109.5
H6A C6 H6B 109.5
N2 C6 H6C 109.5
H6A C6 H6C 109.5
H6B C6 H6C 109.5
N5 C7 H7A 109.5
N5 C7 H7B 109.5
H7A C7 H7B 109.5
N5 C7 H7C 109.5
H7A C7 H7C 109.5
H7B C7 H7C 109.5
N15 B11 N12 100.62(16)
N15 B11 Be1 127.50(16)
N12 B11 Be1 131.58(17)
C13 N12 C16 118.21(15)
C13 N12 B11 109.89(16)
C16 N12 B11 128.45(16)
C14 C13 N12 109.88(18)
C14 C13 H13 125.1
N12 C13 H13 125.1
C13 C14 N15 108.96(17)
C13 C14 H14 125.5
N15 C14 H14 125.5
C14 N15 C28 119.49(15)
C14 N15 B11 110.51(15)
C28 N15 B11 129.00(16)
C17 C16 C21 120.99(18)
C17 C16 N12 120.48(17)
C21 C16 N12 118.50(17)
C18 C17 C16 117.92(18)
C18 C17 C22 119.07(18)
C16 C17 C22 122.97(18)
C19 C18 C17 121.59(19)
C19 C18 H18 119.2
C17 C18 H18 119.2
C18 C19 C20 119.6(2)
C18 C19 H19 120.2
C20 C19 H19 120.2
C19 C20 C21 121.3(2)
C19 C20 H20 119.4
C21 C20 H20 119.4
C20 C21 C16 118.56(18)
C20 C21 C25 118.96(18)
C16 C21 C25 122.41(18)
C17 C22 C24 111.27(17)
C17 C22 C23 111.36(17)
C24 C22 C23 109.65(17)
C17 C22 H22 108.1
C24 C22 H22 108.1
C23 C22 H22 108.1
C22 C23 H23A 109.5
C22 C23 H23B 109.5
H23A C23 H23B 109.5
C22 C23 H23C 109.5
H23A C23 H23C 109.5
H23B C23 H23C 109.5
C22 C24 H24A 109.5
C22 C24 H24B 109.5
H24A C24 H24B 109.5
C22 C24 H24C 109.5
H24A C24 H24C 109.5
H24B C24 H24C 109.5
C21 C25 C26 113.35(18)
C21 C25 C27 110.30(17)
C26 C25 C27 109.78(17)
C21 C25 H25 107.7
C26 C25 H25 107.7
C27 C25 H25 107.7
C25 C26 H26A 109.5
C25 C26 H26B 109.5
H26A C26 H26B 109.5
C25 C26 H26C 109.5
H26A C26 H26C 109.5
H26B C26 H26C 109.5
C25 C27 H27A 109.5
C25 C27 H27B 109.5
H27A C27 H27B 109.5
C25 C27 H27C 109.5
H27A C27 H27C 109.5
H27B C27 H27C 109.5
C33 C28 C29 120.37(17)
C33 C28 N15 120.29(17)
C29 C28 N15 119.27(17)
C30 C29 C28 118.47(18)
C30 C29 C34 119.32(17)
C28 C29 C34 122.07(17)
C31 C30 C29 121.93(19)
C31 C30 H30 119.0
C29 C30 H30 119.0
C32 C31 C30 118.88(19)
C32 C31 H31 120.6
C30 C31 H31 120.6
C31 C32 C33 121.5(2)
C31 C32 H32 119.2
C33 C32 H32 119.2
C28 C33 C32 118.71(18)
C28 C33 C37 122.40(18)
C32 C33 C37 118.81(18)
C29 C34 C36 109.78(17)
C29 C34 C35 114.06(17)
C36 C34 C35 109.06(17)
C29 C34 H34 107.9
C36 C34 H34 107.9
C35 C34 H34 107.9
C34 C35 H35A 109.5
C34 C35 H35B 109.5
H35A C35 H35B 109.5
C34 C35 H35C 109.5
H35A C35 H35C 109.5
H35B C35 H35C 109.5
C34 C36 H36A 109.5
C34 C36 H36B 109.5
H36A C36 H36B 109.5
C34 C36 H36C 109.5
H36A C36 H36C 109.5
H36B C36 H36C 109.5
C33 C37 C38 111.81(19)
C33 C37 C39 110.04(18)
C38 C37 C39 109.89(19)
C33 C37 H37 108.3
C38 C37 H37 108.3
C39 C37 H37 108.3
C37 C38 H38A 109.5
C37 C38 H38B 109.5
H38A C38 H38B 109.5
C37 C38 H38C 109.5
H38A C38 H38C 109.5
H38B C38 H38C 109.5
C37 C39 H39A 109.5
C37 C39 H39B 109.5
H39A C39 H39B 109.5
C37 C39 H39C 109.5
H39A C39 H39C 109.5
H39B C39 H39C 109.5
N45 B41 N42 100.45(16)
N45 B41 Be1 134.85(17)
N42 B41 Be1 124.25(16)
C43 N42 C46 117.98(15)
C43 N42 B41 110.89(15)
C46 N42 B41 130.72(15)
C44 C43 N42 108.71(17)
C44 C43 H43 125.6
N42 C43 H43 125.6
C43 C44 N45 109.57(16)
C43 C44 H44 125.2
N45 C44 H44 125.2
C44 N45 C58 114.76(15)
C44 N45 B41 110.31(15)
C58 N45 B41 132.85(15)
C51 C46 C47 121.15(17)
C51 C46 N42 119.90(17)
C47 C46 N42 118.81(16)
C48 C47 C46 117.98(17)
C48 C47 C52 119.90(18)
C46 C47 C52 122.02(17)
C49 C48 C47 121.20(19)
C49 C48 H48 119.4
C47 C48 H48 119.4
C50 C49 C48 120.07(18)
C50 C49 H49 120.0
C48 C49 H49 120.0
C49 C50 C51 120.79(18)
C49 C50 H50 119.6
C51 C50 H50 119.6
C46 C51 C50 118.69(18)
C46 C51 C55 122.78(17)
C50 C51 C55 118.50(17)
C53 C52 C47 114.25(17)
C53 C52 C54 108.07(17)
C47 C52 C54 110.42(16)
C53 C52 H52 108.0
C47 C52 H52 108.0
C54 C52 H52 108.0
C52 C53 H53A 109.5
C52 C53 H53B 109.5
H53A C53 H53B 109.5
C52 C53 H53C 109.5
H53A C53 H53C 109.5
H53B C53 H53C 109.5
C52 C54 H54A 109.5
C52 C54 H54B 109.5
H54A C54 H54B 109.5
C52 C54 H54C 109.5
H54A C54 H54C 109.5
H54B C54 H54C 109.5
C51 C55 C56 112.24(16)
C51 C55 C57 109.87(17)
C56 C55 C57 110.26(17)
C51 C55 H55 108.1
C56 C55 H55 108.1
C57 C55 H55 108.1
C55 C56 H56A 109.5
C55 C56 H56B 109.5
H56A C56 H56B 109.5
C55 C56 H56C 109.5
H56A C56 H56C 109.5
H56B C56 H56C 109.5
C55 C57 H57A 109.5
C55 C57 H57B 109.5
H57A C57 H57B 109.5
C55 C57 H57C 109.5
H57A C57 H57C 109.5
H57B C57 H57C 109.5
C59 C58 C63 120.27(17)
C59 C58 N45 120.91(17)
C63 C58 N45 118.35(17)
C60 C59 C58 118.51(19)
C60 C59 C64 119.72(18)
C58 C59 C64 121.74(17)
C61 C60 C59 121.26(19)
C61 C60 H60 119.4
C59 C60 H60 119.4
C62 C61 C60 119.84(19)
C62 C61 H61 120.1
C60 C61 H61 120.1
C61 C62 C63 121.23(19)
C61 C62 H62 119.4
C63 C62 H62 119.4
C62 C63 C58 118.87(18)
C62 C63 C67 119.07(18)
C58 C63 C67 122.03(17)
C59 C64 C65 112.08(17)
C59 C64 C66 110.31(18)
C65 C64 C66 110.97(19)
C59 C64 H64 107.8
C65 C64 H64 107.8
C66 C64 H64 107.8
C64 C65 H65A 109.5
C64 C65 H65B 109.5
H65A C65 H65B 109.5
C64 C65 H65C 109.5
H65A C65 H65C 109.5
H65B C65 H65C 109.5
C64 C66 H66A 109.5
C64 C66 H66B 109.5
H66A C66 H66B 109.5
C64 C66 H66C 109.5
H66A C66 H66C 109.5
H66B C66 H66C 109.5
C63 C67 C68 112.09(18)
C63 C67 C69 110.98(17)
C68 C67 C69 109.77(19)
C63 C67 H67 107.9
C68 C67 H67 107.9
C69 C67 H67 107.9
C67 C68 H68A 109.5
C67 C68 H68B 109.5
H68A C68 H68B 109.5
C67 C68 H68C 109.5
H68A C68 H68C 109.5
H68B C68 H68C 109.5
C67 C69 H69A 109.5
C67 C69 H69B 109.5
H69A C69 H69B 109.5
C67 C69 H69C 109.5
H69A C69 H69C 109.5
H69B C69 H69C 109.5
C96 C91 C92 120.1(2)
C96 C91 H91 119.9
C92 C91 H91 119.9
C91 C92 C93 119.6(2)
C91 C92 H92 120.2
C93 C92 H92 120.2
C94 C93 C92 120.0(2)
C94 C93 H93 120.0
C92 C93 H93 120.0
C95 C94 C93 119.7(2)
C95 C94 H94 120.2
C93 C94 H94 120.2
C94 C95 C96 120.3(2)
C94 C95 H95 119.8
C96 C95 H95 119.8
C91 C96 C95 120.3(2)
C91 C96 H96 119.8
C95 C96 H96 119.8

loop_
_geom_bond_atom_site_label_1
_geom_bond_atom_site_label_2
_geom_bond_distance
Be1 C1 1.781(3)
Be1 B11 1.944(3)
Be1 B41 1.954(3)
C1 N2 1.353(2)
C1 N5 1.355(3)
N2 C3 1.384(3)
N2 C6 1.457(3)
C3 C4 1.340(3)
C3 H3 0.9500
C4 N5 1.380(3)
C4 H4 0.9500
N5 C7 1.458(3)
C6 H6A 0.9800
C6 H6B 0.9800
C6 H6C 0.9800
C7 H7A 0.9800
C7 H7B 0.9800
C7 H7C 0.9800
B11 N15 1.467(3)
B11 N12 1.474(3)
N12 C13 1.398(2)
N12 C16 1.445(2)
C13 C14 1.332(3)
C13 H13 0.9500
C14 N15 1.401(2)
C14 H14 0.9500
N15 C28 1.448(2)
C16 C17 1.404(3)
C16 C21 1.409(3)
C17 C18 1.398(3)
C17 C22 1.510(3)
C18 C19 1.380(3)
C18 H18 0.9500
C19 C20 1.383(3)
C19 H19 0.9500
C20 C21 1.387(3)
C20 H20 0.9500
C21 C25 1.524(3)
C22 C24 1.527(3)
C22 C23 1.531(3)
C22 H22 1.0000
C23 H23A 0.9800
C23 H23B 0.9800
C23 H23C 0.9800
C24 H24A 0.9800
C24 H24B 0.9800
C24 H24C 0.9800
C25 C26 1.528(3)
C25 C27 1.528(3)
C25 H25 1.0000
C26 H26A 0.9800
C26 H26B 0.9800
C26 H26C 0.9800
C27 H27A 0.9800
C27 H27B 0.9800
C27 H27C 0.9800
C28 C33 1.400(3)
C28 C29 1.407(3)
C29 C30 1.389(3)
C29 C34 1.520(3)
C30 C31 1.386(3)
C30 H30 0.9500
C31 C32 1.375(3)
C31 H31 0.9500
C32 C33 1.401(3)
C32 H32 0.9500
C33 C37 1.517(3)
C34 C36 1.531(3)
C34 C35 1.535(3)
C34 H34 1.0000
C35 H35A 0.9800
C35 H35B 0.9800
C35 H35C 0.9800
C36 H36A 0.9800
C36 H36B 0.9800
C36 H36C 0.9800
C37 C38 1.518(3)
C37 C39 1.538(3)
C37 H37 1.0000
C38 H38A 0.9800
C38 H38B 0.9800
C38 H38C 0.9800
C39 H39A 0.9800
C39 H39B 0.9800
C39 H39C 0.9800
B41 N45 1.471(3)
B41 N42 1.471(3)
N42 C43 1.398(2)
N42 C46 1.443(2)
C43 C44 1.343(3)
C43 H43 0.9500
C44 N45 1.400(2)
C44 H44 0.9500
N45 C58 1.443(2)
C46 C51 1.397(3)
C46 C47 1.410(3)
C47 C48 1.397(3)
C47 C52 1.523(3)
C48 C49 1.383(3)
C48 H48 0.9500
C49 C50 1.381(3)
C49 H49 0.9500
C50 C51 1.398(3)
C50 H50 0.9500
C51 C55 1.518(3)
C52 C53 1.520(3)
C52 C54 1.537(3)
C52 H52 1.0000
C53 H53A 0.9800
C53 H53B 0.9800
C53 H53C 0.9800
C54 H54A 0.9800
C54 H54B 0.9800
C54 H54C 0.9800
C55 C56 1.521(3)
C55 C57 1.536(3)
C55 H55 1.0000
C56 H56A 0.9800
C56 H56B 0.9800
C56 H56C 0.9800
C57 H57A 0.9800
C57 H57B 0.9800
C57 H57C 0.9800
C58 C59 1.405(3)
C58 C63 1.411(3)
C59 C60 1.400(3)
C59 C64 1.513(3)
C60 C61 1.382(3)
C60 H60 0.9500
C61 C62 1.373(3)
C61 H61 0.9500
C62 C63 1.395(3)
C62 H62 0.9500
C63 C67 1.519(3)
C64 C65 1.525(3)
C64 C66 1.527(3)
C64 H64 1.0000
C65 H65A 0.9800
C65 H65B 0.9800
C65 H65C 0.9800
C66 H66A 0.9800
C66 H66B 0.9800
C66 H66C 0.9800
C67 C68 1.525(3)
C67 C69 1.531(3)
C67 H67 1.0000
C68 H68A 0.9800
C68 H68B 0.9800
C68 H68C 0.9800
C69 H69A 0.9800
C69 H69B 0.9800
C69 H69C 0.9800
C91 C96 1.373(3)
C91 C92 1.382(3)
C91 H91 0.9500
C92 C93 1.392(3)
C92 H92 0.9500
C93 C94 1.387(3)
C93 H93 0.9500
C94 C95 1.376(3)
C94 H94 0.9500
C95 C96 1.380(3)
C95 H95 0.9500
C96 H96 0.9500

loop_
_geom_torsion_atom_site_label_1
_geom_torsion_atom_site_label_2
_geom_torsion_atom_site_label_3
_geom_torsion_atom_site_label_4
_geom_torsion
B11 Be1 C1 N2 82.1(2)
B41 Be1 C1 N2 -98.2(2)
B11 Be1 C1 N5 -93.7(2)
B41 Be1 C1 N5 85.9(2)
N5 C1 N2 C3 -0.4(2)
Be1 C1 N2 C3 -176.8(2)
N5 C1 N2 C6 -174.39(18)
Be1 C1 N2 C6 9.1(3)
C1 N2 C3 C4 0.6(2)
C6 N2 C3 C4 174.5(2)
N2 C3 C4 N5 -0.6(2)
N2 C1 N5 C4 0.0(2)
Be1 C1 N5 C4 176.71(18)
N2 C1 N5 C7 178.20(18)
Be1 C1 N5 C7 -5.1(3)
C3 C4 N5 C1 0.4(2)
C3 C4 N5 C7 -177.8(2)
C1 Be1 B11 N15 72.0(2)
B41 Be1 B11 N15 -107.6(2)
C1 Be1 B11 N12 -115.5(2)
B41 Be1 B11 N12 64.8(3)
N15 B11 N12 C13 3.46(19)
Be1 B11 N12 C13 -170.47(18)
N15 B11 N12 C16 -154.85(17)
Be1 B11 N12 C16 31.2(3)
C16 N12 C13 C14 158.80(17)
B11 N12 C13 C14 -2.0(2)
N12 C13 C14 N15 -0.5(2)
C13 C14 N15 C28 -166.68(17)
C13 C14 N15 B11 2.9(2)
N12 B11 N15 C14 -3.78(19)
Be1 B11 N15 C14 170.49(17)
N12 B11 N15 C28 164.50(17)
Be1 B11 N15 C28 -21.2(3)
C13 N12 C16 C17 103.5(2)
B11 N12 C16 C17 -99.7(2)
C13 N12 C16 C21 -74.3(2)
B11 N12 C16 C21 82.5(2)
C21 C16 C17 C18 -1.6(3)
N12 C16 C17 C18 -179.38(17)
C21 C16 C17 C22 176.05(18)
N12 C16 C17 C22 -1.7(3)
C16 C17 C18 C19 -0.5(3)
C22 C17 C18 C19 -178.23(19)
C17 C18 C19 C20 1.5(3)
C18 C19 C20 C21 -0.4(3)
C19 C20 C21 C16 -1.6(3)
C19 C20 C21 C25 175.24(19)
C17 C16 C21 C20 2.6(3)
N12 C16 C21 C20 -179.54(18)
C17 C16 C21 C25 -174.12(18)
N12 C16 C21 C25 3.7(3)
C18 C17 C22 C24 59.7(2)
C16 C17 C22 C24 -117.9(2)
C18 C17 C22 C23 -62.9(2)
C16 C17 C22 C23 119.5(2)
C20 C21 C25 C26 57.5(3)
C16 C21 C25 C26 -125.7(2)
C20 C21 C25 C27 -66.0(2)
C16 C21 C25 C27 110.7(2)
C14 N15 C28 C33 -84.1(2)
B11 N15 C28 C33 108.5(2)
C14 N15 C28 C29 92.9(2)
B11 N15 C28 C29 -74.5(3)
C33 C28 C29 C30 -2.4(3)
N15 C28 C29 C30 -179.43(17)
C33 C28 C29 C34 173.22(18)
N15 C28 C29 C34 -3.8(3)
C28 C29 C30 C31 -0.3(3)
C34 C29 C30 C31 -176.04(19)
C29 C30 C31 C32 2.1(3)
C30 C31 C32 C33 -1.2(3)
C29 C28 C33 C32 3.3(3)
N15 C28 C33 C32 -179.78(17)
C29 C28 C33 C37 -173.48(19)
N15 C28 C33 C37 3.5(3)
C31 C32 C33 C28 -1.4(3)
C31 C32 C33 C37 175.4(2)
C30 C29 C34 C36 93.8(2)
C28 C29 C34 C36 -81.9(2)
C30 C29 C34 C35 -28.9(3)
C28 C29 C34 C35 155.42(19)
C28 C33 C37 C38 -126.3(2)
C32 C33 C37 C38 57.0(3)
C28 C33 C37 C39 111.3(2)
C32 C33 C37 C39 -65.5(3)
C1 Be1 B41 N45 -137.0(2)
B11 Be1 B41 N45 42.6(3)
C1 Be1 B41 N42 52.4(2)
B11 Be1 B41 N42 -128.0(2)
N45 B41 N42 C43 -2.7(2)
Be1 B41 N42 C43 170.60(17)
N45 B41 N42 C46 169.62(17)
Be1 B41 N42 C46 -17.1(3)
C46 N42 C43 C44 -170.75(17)
B41 N42 C43 C44 2.6(2)
N42 C43 C44 N45 -1.4(2)
C43 C44 N45 C58 165.36(17)
C43 C44 N45 B41 -0.4(2)
N42 B41 N45 C44 1.8(2)
Be1 B41 N45 C44 -170.30(19)
N42 B41 N45 C58 -160.43(19)
Be1 B41 N45 C58 27.4(3)
C43 N42 C46 C51 -74.1(2)
B41 N42 C46 C51 114.0(2)
C43 N42 C46 C47 101.6(2)
B41 N42 C46 C47 -70.2(3)
C51 C46 C47 C48 -3.8(3)
N42 C46 C47 C48 -179.47(17)
C51 C46 C47 C52 172.59(18)
N42 C46 C47 C52 -3.1(3)
C46 C47 C48 C49 1.3(3)
C52 C47 C48 C49 -175.11(18)
C47 C48 C49 C50 1.3(3)
C48 C49 C50 C51 -1.6(3)
C47 C46 C51 C50 3.5(3)
N42 C46 C51 C50 179.17(17)
C47 C46 C51 C55 -174.67(18)
N42 C46 C51 C55 1.0(3)
C49 C50 C51 C46 -0.8(3)
C49 C50 C51 C55 177.47(19)
C48 C47 C52 C53 -19.9(3)
C46 C47 C52 C53 163.82(18)
C48 C47 C52 C54 102.2(2)
C46 C47 C52 C54 -74.1(2)
C46 C51 C55 C56 -124.4(2)
C50 C51 C55 C56 57.4(2)
C46 C51 C55 C57 112.6(2)
C50 C51 C55 C57 -65.6(2)
C44 N45 C58 C59 95.1(2)
B41 N45 C58 C59 -103.2(2)
C44 N45 C58 C63 -77.0(2)
B41 N45 C58 C63 84.7(3)
C63 C58 C59 C60 1.3(3)
N45 C58 C59 C60 -170.68(17)
C63 C58 C59 C64 179.24(18)
N45 C58 C59 C64 7.3(3)
C58 C59 C60 C61 -0.7(3)
C64 C59 C60 C61 -178.71(19)
C59 C60 C61 C62 -0.4(3)
C60 C61 C62 C63 1.0(3)
C61 C62 C63 C58 -0.4(3)
C61 C62 C63 C67 177.99(18)
C59 C58 C63 C62 -0.8(3)
N45 C58 C63 C62 171.44(17)
C59 C58 C63 C67 -179.12(17)
N45 C58 C63 C67 -6.9(3)
C60 C59 C64 C65 -52.6(3)
C58 C59 C64 C65 129.5(2)
C60 C59 C64 C66 71.6(2)
C58 C59 C64 C66 -106.3(2)
C62 C63 C67 C68 53.1(2)
C58 C63 C67 C68 -128.5(2)
C62 C63 C67 C69 -70.0(2)
C58 C63 C67 C69 108.3(2)
C96 C91 C92 C93 0.5(3)
C91 C92 C93 C94 -0.1(3)
C92 C93 C94 C95 -0.1(3)
C93 C94 C95 C96 -0.1(3)
C92 C91 C96 C95 -0.7(3)
C94 C95 C96 C91 0.5(3)
